data_4349185
loop_
_publ_author_name
'Tok, Oleg L.'
'R\%u\<zi\<ckov\'a, Zdenka'
'R\%u\<zi\<cka, Ale\<s'
'Hnyk, Drahom\'ir'
'\<St\'ibr, Bohumil'

_publ_section_title
;
 Prototropic \m-H<sup>8,9</sup> and \m-H<sup>9,10</sup> Tautomers Derived
 from the [nido-5,6-C<sub>2</sub>B<sub>8</sub>H<sub>11</sub>]<sup>-</sup>
 Anion.
;
_journal_issue 20
_journal_name_full 'Inorganic chemistry'
_journal_page_first 10122
_journal_page_last 10124
_journal_paper_doi 10.1021/acs.inorgchem.6b02076
_journal_volume 55
_journal_year 2016
_chemical_formula_moiety 'C4 H15 B8, N C6 H16'
_chemical_formula_sum 'C10 H31 B8 N'
_chemical_formula_weight 251.84
_space_group_crystal_system triclinic
_space_group_IT_number 2
_space_group_name_Hall '-P 1'
_space_group_name_H-M_alt 'P -1'
_atom_sites_solution_hydrogens difmap
_audit_creation_method SHELXL-97
_cell_angle_alpha 88.895(12)
_cell_angle_beta 82.014(10)
_cell_angle_gamma 75.824(9)
_cell_formula_units_Z 2
_cell_length_a 7.4490(8)
_cell_length_b 7.8910(11)
_cell_length_c 14.8260(17)
_cell_measurement_reflns_used 15715
_cell_measurement_temperature 150(1)
_cell_measurement_theta_max 27.5
_cell_measurement_theta_min 1
_cell_volume 836.64(18)
_computing_cell_refinement 'COLLECT and DENZO'
_computing_data_collection 'COLLECT (Hooft, 1998) and DENZO (Otwinowski & Minor, 1997)'
_computing_data_reduction 'COLLECT and DENZO'
_computing_molecular_graphics 'PLATON (Spek, 2003)'
_computing_publication_material 'SHELXL-97 (Sheldrick, 2008)'
_computing_structure_refinement 'SHELXL-2013 (Sheldrick, 2013)'
_computing_structure_solution 'SIR92 (Altomare et al., 1994)'
_diffrn_ambient_temperature 150(1)
_diffrn_detector_area_resol_mean 9.091
_diffrn_measured_fraction_theta_full 0.990
_diffrn_measured_fraction_theta_max 0.988
_diffrn_measurement_device_type 'Bruker Nonius KappaCCD area detector'
_diffrn_measurement_method '\f and \w scans to fill the Ewald sphere'
_diffrn_radiation_monochromator graphite
_diffrn_radiation_source 'fine-focus sealed tube'
_diffrn_radiation_type MoK\a
_diffrn_radiation_wavelength 0.71073
_diffrn_reflns_av_R_equivalents 0.1047
_diffrn_reflns_av_unetI/netI 0.0758
_diffrn_reflns_Laue_measured_fraction_full 0.990
_diffrn_reflns_Laue_measured_fraction_max 0.988
_diffrn_reflns_limit_h_max 9
_diffrn_reflns_limit_h_min -9
_diffrn_reflns_limit_k_max 10
_diffrn_reflns_limit_k_min -10
_diffrn_reflns_limit_l_max 19
_diffrn_reflns_limit_l_min -19
_diffrn_reflns_number 15547
_diffrn_reflns_point_group_measured_fraction_full 0.990
_diffrn_reflns_point_group_measured_fraction_max 0.988
_diffrn_reflns_theta_full 25.242
_diffrn_reflns_theta_max 27.499
_diffrn_reflns_theta_min 2.663
_diffrn_standards_number 0
_exptl_absorpt_coefficient_mu 0.049
_exptl_absorpt_correction_T_max 0.996
_exptl_absorpt_correction_T_min 0.989
_exptl_absorpt_correction_type integration
_exptl_absorpt_process_details
;
Gaussian integration (Coppens, 1970)
;
_exptl_crystal_colour colourless
_exptl_crystal_density_diffrn 1.000
_exptl_crystal_description block
_exptl_crystal_F_000 276
_exptl_crystal_size_max 0.38
_exptl_crystal_size_mid 0.13
_exptl_crystal_size_min 0.13
_refine_diff_density_max 0.468
_refine_diff_density_min -0.492
_refine_diff_density_rms 0.056
_refine_ls_extinction_method none
_refine_ls_goodness_of_fit_ref 1.070
_refine_ls_hydrogen_treatment mixed
_refine_ls_matrix_type full
_refine_ls_number_parameters 180
_refine_ls_number_reflns 3804
_refine_ls_number_restraints 0
_refine_ls_restrained_S_all 1.070
_refine_ls_R_factor_all 0.1261
_refine_ls_R_factor_gt 0.0777
_refine_ls_shift/su_max 0.000
_refine_ls_shift/su_mean 0.000
_refine_ls_structure_factor_coef Fsqd
_refine_ls_weighting_details 'w=1/[\s^2^(Fo^2^)+(0.0543P)^2^+1.1580P] where P=(Fo^2^+2Fc^2^)/3'
_refine_ls_weighting_scheme calc
_refine_ls_wR_factor_gt 0.1662
_refine_ls_wR_factor_ref 0.1994
_reflns_Friedel_coverage 0.000
_reflns_number_gt 2573
_reflns_number_total 3804
_reflns_threshold_expression 'I > 2\s(I)'
_cod_data_source_file ic6b02076_si_002.cif
_cod_data_source_block 3b-
_cod_database_code 4349185
_shelx_space_group_comment
;
The symmetry employed for this shelxl refinement is uniquely defined
by the following loop, which should always be used as a source of
symmetry information in preference to the above space-group names.
They are only intended as comments.
;

loop_
_space_group_symop_operation_xyz
'x, y, z'
'-x, -y, -z'

loop_
_atom_site_label
_atom_site_type_symbol
_atom_site_fract_x
_atom_site_fract_y
_atom_site_fract_z
_atom_site_U_iso_or_equiv
_atom_site_adp_type
_atom_site_occupancy
_atom_site_site_symmetry_order
_atom_site_calc_flag
_atom_site_refinement_flags_posn
_atom_site_refinement_flags_adp
N1' N 0.3140(3) 0.2831(3) 0.32997(13) 0.0199(4) Uani 1 1 d . .
H1' H 0.1826 0.3644 0.3173 0.024 Uiso 1 1 d R U
C13 C 0.4598(3) 0.2930(4) 0.25012(17) 0.0248(6) Uani 1 1 d . .
H13A H 0.5729 0.2042 0.2565 0.030 Uiso 1 1 d R U
H13B H 0.4891 0.4061 0.2506 0.030 Uiso 1 1 d R U
C6 C 1.0970(3) 0.7139(3) 0.14801(17) 0.0237(5) Uani 1 1 d . .
C5 C 0.9155(3) 0.7287(3) 0.11881(16) 0.0229(5) Uani 1 1 d . .
B10 B 0.7979(4) 0.5690(4) 0.17417(19) 0.0230(6) Uani 1 1 d . .
H10A H 0.7730 0.4758 0.1259 0.028 Uiso 1 1 d R U
H9A H 0.9507 0.4603 0.1771 0.028 Uiso 1 1 d R U
C15 C 0.3543(4) 0.3592(3) 0.41498(17) 0.0250(6) Uani 1 1 d . .
H15A H 0.2510 0.3613 0.4630 0.030 Uiso 1 1 d R U
H15B H 0.3613 0.4791 0.4038 0.030 Uiso 1 1 d R U
C17 C 0.2852(4) 0.1016(3) 0.34132(17) 0.0265(6) Uani 1 1 d . .
H17A H 0.4033 0.0222 0.3499 0.032 Uiso 1 1 d R U
H17B H 0.2478 0.0660 0.2860 0.032 Uiso 1 1 d R U
B8 B 0.9542(4) 0.5992(4) 0.32678(19) 0.0243(6) Uani 1 1 d . .
B9 B 0.9006(4) 0.4517(4) 0.26564(19) 0.0232(6) Uani 1 1 d . .
H9B H 0.8802 0.3245 0.2737 0.028 Uiso 1 1 d R U
B7 B 1.0922(4) 0.7262(4) 0.2506(2) 0.0246(6) Uani 1 1 d . .
C18 C 0.1405(4) 0.0860(4) 0.42072(19) 0.0312(6) Uani 1 1 d . .
H18A H 0.1884 0.0962 0.4767 0.037 Uiso 1 1 d R U
H18B H 0.1112 -0.0255 0.4178 0.037 Uiso 1 1 d R U
H18C H 0.0294 0.1775 0.4182 0.037 Uiso 1 1 d R U
C14 C 0.3982(4) 0.2657(4) 0.16022(17) 0.0275(6) Uani 1 1 d . .
H14A H 0.3778 0.1505 0.1576 0.033 Uiso 1 1 d R U
H14B H 0.4929 0.2784 0.1114 0.033 Uiso 1 1 d R U
H14C H 0.2840 0.3510 0.1544 0.033 Uiso 1 1 d R U
C11 C 0.8838(4) 0.7632(4) 0.02064(18) 0.0351(7) Uani 1 1 d . .
H11A H 0.9345 0.8594 -0.0013 0.042 Uiso 1 1 d R U
H11B H 0.7522 0.7912 0.0167 0.042 Uiso 1 1 d R U
H11C H 0.9450 0.6608 -0.0158 0.042 Uiso 1 1 d R U
C12 C 1.2644(4) 0.7151(4) 0.0782(2) 0.0350(7) Uani 1 1 d . .
H12A H 1.2963 0.6097 0.0420 0.042 Uiso 1 1 d R U
H12B H 1.3682 0.7217 0.1086 0.042 Uiso 1 1 d R U
H12C H 1.2353 0.8143 0.0396 0.042 Uiso 1 1 d R U
C16 C 0.5325(4) 0.2594(4) 0.44820(19) 0.0315(6) Uani 1 1 d . .
H16A H 0.5269 0.1406 0.4599 0.038 Uiso 1 1 d R U
H16B H 0.5478 0.3133 0.5032 0.038 Uiso 1 1 d R U
H16C H 0.6366 0.2613 0.4024 0.038 Uiso 1 1 d R U
B4 B 0.7298(4) 0.6469(4) 0.28787(19) 0.0238(6) Uani 1 1 d . .
H4 H 0.5940 0.6478 0.3281 0.029 Uiso 1 1 d R U
B1 B 0.7371(4) 0.8003(4) 0.2006(2) 0.0243(6) Uani 1 1 d . .
H1 H 0.6041 0.8855 0.1858 0.029 Uiso 1 1 d R U
B3 B 0.8508(4) 0.8146(4) 0.2987(2) 0.0248(6) Uani 1 1 d . .
H3 H 0.8066 0.9118 0.3547 0.030 Uiso 1 1 d R U
B2 B 0.9315(4) 0.8897(4) 0.1911(2) 0.0271(6) Uani 1 1 d . .
H2 H 0.9238 1.0293 0.1796 0.033 Uiso 1 1 d R U
H8 H 0.978(4) 0.586(4) 0.400(2) 0.037(8) Uiso 1 1 d . .
H7 H 1.218(4) 0.749(4) 0.2756(19) 0.031(7) Uiso 1 1 d . .

loop_
_atom_site_aniso_label
_atom_site_aniso_U_11
_atom_site_aniso_U_22
_atom_site_aniso_U_33
_atom_site_aniso_U_23
_atom_site_aniso_U_13
_atom_site_aniso_U_12
N1' 0.0187(10) 0.0202(10) 0.0197(10) -0.0035(8) 0.0022(8) -0.0049(8)
C13 0.0193(12) 0.0315(14) 0.0223(13) 0.0008(10) 0.0035(10) -0.0076(10)
C6 0.0242(12) 0.0162(11) 0.0288(14) -0.0028(10) 0.0028(10) -0.0047(10)
C5 0.0271(13) 0.0196(12) 0.0193(12) -0.0005(9) -0.0003(10) -0.0023(10)
B10 0.0205(13) 0.0251(14) 0.0231(14) -0.0018(11) -0.0023(11) -0.0051(11)
C15 0.0278(13) 0.0238(13) 0.0225(13) -0.0055(10) -0.0012(10) -0.0051(10)
C17 0.0322(14) 0.0240(13) 0.0241(13) -0.0010(10) 0.0000(11) -0.0106(11)
B8 0.0193(13) 0.0308(15) 0.0197(14) -0.0025(11) -0.0021(11) -0.0006(11)
B9 0.0217(13) 0.0225(14) 0.0236(14) 0.0023(11) 0.0013(11) -0.0047(11)
B7 0.0201(13) 0.0232(14) 0.0298(16) -0.0056(11) -0.0022(11) -0.0043(11)
C18 0.0310(14) 0.0380(15) 0.0284(14) 0.0052(12) -0.0027(11) -0.0171(12)
C14 0.0290(13) 0.0302(14) 0.0201(13) 0.0026(10) 0.0009(10) -0.0034(11)
C11 0.0465(17) 0.0341(15) 0.0216(13) 0.0028(11) -0.0044(12) -0.0044(13)
C12 0.0315(15) 0.0309(15) 0.0379(16) 0.0033(12) 0.0105(12) -0.0075(12)
C16 0.0297(14) 0.0393(16) 0.0254(14) -0.0044(11) -0.0074(11) -0.0060(12)
B4 0.0183(13) 0.0287(15) 0.0220(14) -0.0011(11) 0.0006(10) -0.0032(11)
B1 0.0228(14) 0.0206(14) 0.0263(15) -0.0029(11) -0.0055(11) 0.0023(11)
B3 0.0226(14) 0.0273(15) 0.0221(14) -0.0076(11) -0.0031(11) -0.0008(11)
B2 0.0290(15) 0.0208(14) 0.0303(16) -0.0041(12) -0.0027(12) -0.0042(12)

loop_
_atom_type_symbol
_atom_type_description
_atom_type_scat_dispersion_real
_atom_type_scat_dispersion_imag
_atom_type_scat_source
C C 0.0033 0.0016 'International Tables Vol C Tables 4.2.6.8 and 6.1.1.4'
H H 0.0000 0.0000 'International Tables Vol C Tables 4.2.6.8 and 6.1.1.4'
B B 0.0013 0.0007 'International Tables Vol C Tables 4.2.6.8 and 6.1.1.4'
N N 0.0061 0.0033 'International Tables Vol C Tables 4.2.6.8 and 6.1.1.4'

loop_
_exptl_crystal_face_index_h
_exptl_crystal_face_index_k
_exptl_crystal_face_index_l
_exptl_crystal_face_perp_dist
1 -1 0 0.180
-1 1 0 0.086
-1 -1 0 0.060
0 1 0 0.067
0 0 -1 0.046
0 0 1 0.061
1 1 0 0.045

loop_
_geom_angle_atom_site_label_1
_geom_angle_atom_site_label_2
_geom_angle_atom_site_label_3
_geom_angle
C17 N1' C15 113.84(19)
C17 N1' C13 111.68(19)
C15 N1' C13 111.37(19)
C17 N1' H1' 105.9
C15 N1' H1' 104.7
C13 N1' H1' 108.8
C14 C13 N1' 112.7(2)
C14 C13 H13A 108.9
N1' C13 H13A 108.8
C14 C13 H13B 109.1
N1' C13 H13B 109.4
H13A C13 H13B 107.9
C5 C6 C12 119.8(2)
C5 C6 B7 114.4(2)
C12 C6 B7 125.2(2)
C5 C6 B2 65.80(17)
C12 C6 B2 126.4(2)
B7 C6 B2 69.71(18)
C6 C5 C11 122.0(2)
C6 C5 B1 113.5(2)
C11 C5 B1 118.4(2)
C6 C5 B2 63.53(17)
C11 C5 B2 122.5(2)
B1 C5 B2 62.30(17)
C6 C5 B10 111.8(2)
C11 C5 B10 114.0(2)
B1 C5 B10 62.20(16)
B2 C5 B10 113.72(19)
B4 B10 B9 58.86(16)
B4 B10 B1 58.95(16)
B9 B10 B1 109.3(2)
B4 B10 C5 104.04(19)
B9 B10 C5 116.4(2)
B1 B10 C5 54.50(15)
B4 B10 H10A 141.6
B9 B10 H10A 109.2
B1 B10 H10A 140.6
C5 B10 H10A 113.1
B4 B10 H9A 103.5
B9 B10 H9A 47.7
B1 B10 H9A 128.4
C5 B10 H9A 91.6
H10A B10 H9A 85.0
N1' C15 C16 114.0(2)
N1' C15 H15A 108.7
C16 C15 H15A 108.4
N1' C15 H15B 109.0
C16 C15 H15B 109.0
H15A C15 H15B 107.6
N1' C17 C18 113.4(2)
N1' C17 H17A 108.6
C18 C17 H17A 108.8
N1' C17 H17B 109.1
C18 C17 H17B 109.0
H17A C17 H17B 107.7
B9 B8 B3 113.3(2)
B9 B8 B4 60.76(17)
B3 B8 B4 60.76(16)
B9 B8 B7 109.1(2)
B3 B8 B7 59.95(16)
B4 B8 B7 104.60(19)
B9 B8 H8 125.6(16)
B3 B8 H8 112.8(15)
B4 B8 H8 125.1(15)
B7 B8 H8 118.1(16)
B8 B9 B4 63.87(17)
B8 B9 B10 105.3(2)
B4 B9 B10 60.21(16)
B8 B9 H9A 114.6
B4 B9 H9A 101.9
B10 B9 H9A 44.6
B8 B9 H9B 138.1
B4 B9 H9B 126.4
B10 B9 H9B 114.5
H9A B9 H9B 103.2
C6 B7 B3 107.1(2)
C6 B7 B2 59.29(17)
B3 B7 B2 58.08(16)
C6 B7 B8 119.4(2)
B3 B7 B8 57.00(16)
B2 B7 B8 108.89(19)
C6 B7 H7 117.2(15)
B3 B7 H7 126.9(15)
B2 B7 H7 124.3(15)
B8 B7 H7 116.0(15)
C17 C18 H18A 109.5
C17 C18 H18B 109.5
H18A C18 H18B 109.5
C17 C18 H18C 109.4
H18A C18 H18C 109.5
H18B C18 H18C 109.5
C13 C14 H14A 109.5
C13 C14 H14B 109.7
H14A C14 H14B 109.5
C13 C14 H14C 109.2
H14A C14 H14C 109.5
H14B C14 H14C 109.5
C5 C11 H11A 109.4
C5 C11 H11B 109.7
H11A C11 H11B 109.5
C5 C11 H11C 109.3
H11A C11 H11C 109.5
H11B C11 H11C 109.5
C6 C12 H12A 109.4
C6 C12 H12B 109.5
H12A C12 H12B 109.5
C6 C12 H12C 109.6
H12A C12 H12C 109.5
H12B C12 H12C 109.5
C15 C16 H16A 109.7
C15 C16 H16B 109.5
H16A C16 H16B 109.5
C15 C16 H16C 109.2
H16A C16 H16C 109.5
H16B C16 H16C 109.5
B9 B4 B1 113.3(2)
B9 B4 B10 60.93(16)
B1 B4 B10 61.62(16)
B9 B4 B8 55.37(16)
B1 B4 B8 106.5(2)
B10 B4 B8 99.74(19)
B9 B4 B3 106.7(2)
B1 B4 B3 60.89(17)
B10 B4 B3 105.4(2)
B8 B4 B3 58.49(16)
B9 B4 H4 120.6
B1 B4 H4 118.3
B10 B4 H4 124.4
B8 B4 H4 127.5
B3 B4 H4 122.7
C5 B1 B2 60.28(16)
C5 B1 B4 111.67(19)
B2 B1 B4 114.4(2)
C5 B1 B3 103.02(19)
B2 B1 B3 59.79(17)
B4 B1 B3 60.52(17)
C5 B1 B10 63.30(16)
B2 B1 B10 113.0(2)
B4 B1 B10 59.43(16)
B3 B1 B10 103.57(19)
C5 B1 H1 121.7
B2 B1 H1 117.6
B4 B1 H1 118.2
B3 B1 H1 126.5
B10 B1 H1 121.2
B8 B3 B2 117.4(2)
B8 B3 B4 60.74(17)
B2 B3 B4 111.6(2)
B8 B3 B1 106.4(2)
B2 B3 B1 58.60(17)
B4 B3 B1 58.59(16)
B8 B3 B7 63.05(16)
B2 B3 B7 61.68(17)
B4 B3 B7 106.85(19)
B1 B3 B7 100.05(19)
B8 B3 H3 117.2
B2 B3 H3 116.7
B4 B3 H3 121.6
B1 B3 H3 127.9
B7 B3 H3 123.8
C6 B2 C5 50.68(15)
C6 B2 B1 99.0(2)
C5 B2 B1 57.41(16)
C6 B2 B3 102.0(2)
C5 B2 B3 102.3(2)
B1 B2 B3 61.61(17)
C6 B2 B7 50.99(15)
C5 B2 B7 89.48(18)
B1 B2 B7 101.1(2)
B3 B2 B7 60.24(16)
C6 B2 H2 129.2
C5 B2 H2 130.8
B1 B2 H2 123.5
B3 B2 H2 121.2
B7 B2 H2 130.5

loop_
_geom_bond_atom_site_label_1
_geom_bond_atom_site_label_2
_geom_bond_distance
N1' C17 1.502(3)
N1' C15 1.504(3)
N1' C13 1.506(3)
N1' H1' 1.0698
C13 C14 1.504(4)
C13 H13A 0.9700
C13 H13B 0.9700
C6 C5 1.454(4)
C6 C12 1.507(3)
C6 B7 1.520(4)
C6 B2 1.682(4)
C5 C11 1.516(4)
C5 B1 1.663(4)
C5 B2 1.714(4)
C5 B10 1.825(4)
B10 B4 1.768(4)
B10 B9 1.781(4)
B10 B1 1.807(4)
B10 H10A 1.1000
B10 H9A 1.2518
C15 C16 1.510(4)
C15 H15A 0.9701
C15 H15B 0.9700
C17 C18 1.507(4)
C17 H17A 0.9700
C17 H17B 0.9700
B8 B9 1.645(4)
B8 B3 1.754(4)
B8 B4 1.794(4)
B8 B7 1.864(4)
B8 H8 1.12(3)
B9 B4 1.744(4)
B9 H9A 1.3184
B9 H9B 1.0539
B7 B3 1.810(4)
B7 B2 1.835(4)
B7 H7 1.11(3)
C18 H18A 0.9600
C18 H18B 0.9599
C18 H18C 0.9600
C14 H14A 0.9600
C14 H14B 0.9600
C14 H14C 0.9600
C11 H11A 0.9600
C11 H11B 0.9600
C11 H11C 0.9600
C12 H12A 0.9600
C12 H12B 0.9600
C12 H12C 0.9601
C16 H16A 0.9600
C16 H16B 0.9600
C16 H16C 0.9600
B4 B1 1.760(4)
B4 B3 1.795(4)
B4 H4 1.1000
B1 B2 1.748(4)
B1 B3 1.801(4)
B1 H1 1.1000
B3 B2 1.769(4)
B3 H3 1.1001
B2 H2 1.0999
